data_1544292
loop_
_publ_author_name
'Janzen, Daron E.'
'Lange, Kayla A.'
'Wollack, James W.'

_publ_section_title
;
 Ammonium hydrogen bis[4-(2-phenyl-2<i>H</i>-tetrazol-5-yl)benzoate]
;
_journal_coeditor_code SU4081
_journal_issue 10
_journal_name_full IUCrData
_journal_page_first x161570
_journal_paper_doi 10.1107/S2414314616015704
_journal_volume 1
_journal_year 2016
_chemical_formula_iupac 'NH4 +, H+, 2C14 H9 N4 O2 -'
_chemical_formula_moiety 'NH4 +, H+, 2(C14 H9 N4 O2 -)'
_chemical_formula_sum 'C28 H23 N9 O4'
_chemical_formula_weight 549.55
_chemical_name_systematic
;
Ammonium hydrogen bis[4-(2-phenyl-2<i>H</i>-tetrazol-5-yl)benzoate]
;
_space_group_crystal_system monoclinic
_space_group_IT_number 15
_space_group_name_Hall '-I 2ya'
_space_group_name_H-M_alt 'I 1 2/a 1'
_symmetry_cell_setting monoclinic
_symmetry_space_group_name_Hall '-I 2ya'
_symmetry_space_group_name_H-M 'I 1 2/a 1'
_atom_sites_solution_hydrogens geom
_atom_sites_solution_primary direct
_atom_sites_solution_secondary difmap
_cell_angle_alpha 90.0000
_cell_angle_beta 97.569(9)
_cell_angle_gamma 90.0000
_cell_formula_units_Z 4
_cell_length_a 12.350(3)
_cell_length_b 4.8107(13)
_cell_length_c 42.812(11)
_cell_measurement_reflns_used 4069
_cell_measurement_temperature 173
_cell_measurement_theta_max 25.07
_cell_measurement_theta_min 3.34
_cell_volume 2521.4(11)
_computing_cell_refinement
;
<i>CrystalClear-SM Expert</i> (Rigaku, 2011)
;
_computing_data_collection
;
<i>CrystalClear-SM Expert</i> (Rigaku, 2011)
;
_computing_data_reduction
;
<i>CrystalClear-SM Expert</i> (Rigaku, 2011)
;
_computing_molecular_graphics
;
Mercury (Macrae <i>et al.</i>,  2008)
;
_computing_publication_material
;
CrystalStructure (Rigaku, 2014)
;
_computing_structure_refinement
;
SHELXL97 (Sheldrick, 2008)
;
_computing_structure_solution
;
SIR2004 (Burla <i>et al.</i>,  2005)
;
_diffrn_ambient_temperature 173
_diffrn_detector_area_resol_mean 6.849
_diffrn_measured_fraction_theta_full 0.967
_diffrn_measured_fraction_theta_max 0.988
_diffrn_measurement_device_type 'Rigaku XtaLAB mini'
_diffrn_measurement_method \w
_diffrn_radiation_type 'Mo K\a'
_diffrn_radiation_wavelength 0.71075
_diffrn_reflns_av_R_equivalents 0.0307
_diffrn_reflns_limit_h_max 12
_diffrn_reflns_limit_h_min -14
_diffrn_reflns_limit_k_max 5
_diffrn_reflns_limit_k_min -5
_diffrn_reflns_limit_l_max 50
_diffrn_reflns_limit_l_min -50
_diffrn_reflns_number 4744
_diffrn_reflns_theta_full 25.242
_diffrn_reflns_theta_max 25.022
_diffrn_reflns_theta_min 3.340
_diffrn_standards_number 0
_exptl_absorpt_coefficient_mu 0.102
_exptl_absorpt_correction_T_max 0.992
_exptl_absorpt_correction_T_min 0.679
_exptl_absorpt_correction_type multi-scan
_exptl_absorpt_process_details
;
(REQAB; Rigaku, 1998)
;
_exptl_crystal_colour colourless
_exptl_crystal_density_diffrn 1.448
_exptl_crystal_density_method 'not measured'
_exptl_crystal_description prism
_exptl_crystal_F_000 1144.00
_exptl_crystal_size_max 0.430
_exptl_crystal_size_mid 0.430
_exptl_crystal_size_min 0.080
_refine_diff_density_max 0.23
_refine_diff_density_min -0.21
_refine_ls_extinction_method none
_refine_ls_goodness_of_fit_ref 1.185
_refine_ls_hydrogen_treatment mixed
_refine_ls_number_parameters 195
_refine_ls_number_reflns 2206
_refine_ls_number_restraints 0
_refine_ls_R_factor_all 0.0757
_refine_ls_R_factor_gt 0.0596
_refine_ls_shift/su_max 0.000
_refine_ls_structure_factor_coef Fsqd
_refine_ls_weighting_details 'w = 1/[\s^2^(Fo^2^)+(0.0357P)^2^+4.8932P] where P=(Fo^2^+2Fc^2^)/3'
_refine_ls_weighting_scheme calc
_refine_ls_wR_factor_gt 0.1232
_refine_ls_wR_factor_ref 0.1283
_reflns_number_gt 1788
_reflns_number_total 2206
_reflns_threshold_expression F^2^>2.0\s(F^2^)
_cod_data_source_file su4081sup1.cif
_cod_data_source_block I
_cod_original_cell_volume 2521.4(12)
_cod_database_code 1544292
_shelxl_version_number 2.013

loop_
_space_group_symop_id
_space_group_symop_operation_xyz
1 +X,+Y,+Z
2 1/2-X,+Y,-Z
3 1/2+X,1/2+Y,1/2+Z
4 -X,1/2+Y,1/2-Z
5 -X,-Y,-Z
6 1/2+X,-Y,+Z
7 1/2-X,1/2-Y,1/2-Z
8 +X,1/2-Y,1/2+Z

loop_
_atom_site_type_symbol
_atom_site_label
_atom_site_fract_x
_atom_site_fract_y
_atom_site_fract_z
_atom_site_U_iso_or_equiv
_atom_site_adp_type
_atom_site_calc_flag
_atom_site_occupancy
O O1 0.52029(14) -0.8059(4) 0.48115(4) 0.0259(4) Uani d 1
O O2 0.34227(14) -0.6986(4) 0.47209(5) 0.0359(5) Uani d 1
N N1 0.45919(17) 0.2934(5) 0.35894(5) 0.0260(5) Uani d 1
N N2 0.51882(16) 0.4507(5) 0.34221(5) 0.0248(5) Uani d 1
N N3 0.62631(17) 0.4060(5) 0.34874(6) 0.0326(6) Uani d 1
N N4 0.63802(18) 0.2133(5) 0.37061(6) 0.0321(6) Uani d 1
N N5 0.7500 0.1560(9) 0.5000 0.0551(14) Uani d 1
C C1 0.4723(2) 0.6455(5) 0.31930(6) 0.0242(6) Uani d 1
C C2 0.3595(2) 0.6681(6) 0.31350(7) 0.0318(7) Uani d 1
H H2 0.3137 0.5576 0.3247 0.038 Uiso calc 1
C C3 0.3158(2) 0.8570(6) 0.29087(7) 0.0366(7) Uani d 1
H H3 0.2387 0.8747 0.2863 0.044 Uiso calc 1
C C4 0.3818(2) 1.0198(6) 0.27481(7) 0.0358(7) Uani d 1
H H4 0.3503 1.1480 0.2593 0.043 Uiso calc 1
C C5 0.4942(2) 0.9957(6) 0.28133(7) 0.0354(7) Uani d 1
H H5 0.5399 1.1084 0.2704 0.043 Uiso calc 1
C C6 0.5402(2) 0.8083(6) 0.30370(6) 0.0304(7) Uani d 1
H H6 0.6173 0.7917 0.3083 0.037 Uiso calc 1
C C7 0.5358(2) 0.1465(6) 0.37659(6) 0.0238(6) Uani d 1
C C8 0.5118(2) -0.0604(6) 0.39962(6) 0.0245(6) Uani d 1
C C9 0.4036(2) -0.1329(6) 0.40206(6) 0.0265(6) Uani d 1
H H9 0.3455 -0.0479 0.3887 0.032 Uiso calc 1
C C10 0.3813(2) -0.3281(6) 0.42394(6) 0.0254(6) Uani d 1
H H10 0.3076 -0.3769 0.4254 0.030 Uiso calc 1
C C11 0.4652(2) -0.4553(6) 0.44397(6) 0.0236(6) Uani d 1
C C12 0.5730(2) -0.3826(6) 0.44126(6) 0.0277(6) Uani d 1
H H12 0.6310 -0.4687 0.4546 0.033 Uiso calc 1
C C13 0.5963(2) -0.1879(6) 0.41957(6) 0.0279(6) Uani d 1
H H13 0.6701 -0.1398 0.4181 0.034 Uiso calc 1
C C14 0.4385(2) -0.6670(6) 0.46713(6) 0.0249(6) Uani d 1
H H1A 0.5000 -1.0000 0.5000 0.11(2) Uiso d 1
H H5A 0.770(8) 0.061(16) 0.4864(18) 0.19(4) Uiso d 1
H H5B 0.806(8) 0.25(2) 0.507(3) 0.31(7) Uiso d 1

loop_
_atom_site_aniso_label
_atom_site_aniso_U_11
_atom_site_aniso_U_22
_atom_site_aniso_U_33
_atom_site_aniso_U_12
_atom_site_aniso_U_13
_atom_site_aniso_U_23
O1 0.0212(9) 0.0254(10) 0.0312(10) 0.0015(8) 0.0033(8) 0.0051(8)
O2 0.0192(10) 0.0465(13) 0.0433(12) 0.0006(9) 0.0088(8) 0.0150(10)
N1 0.0245(12) 0.0269(12) 0.0278(12) -0.0017(10) 0.0084(10) 0.0009(10)
N2 0.0194(11) 0.0284(13) 0.0277(12) -0.0011(10) 0.0067(9) 0.0024(10)
N3 0.0188(11) 0.0408(15) 0.0387(14) 0.0015(11) 0.0062(10) 0.0105(12)
N4 0.0219(12) 0.0390(15) 0.0361(14) 0.0018(10) 0.0060(10) 0.0125(12)
N5 0.0184(19) 0.022(2) 0.126(5) 0.000 0.014(2) 0.000
C1 0.0252(13) 0.0231(14) 0.0244(13) 0.0010(11) 0.0036(11) -0.0015(12)
C2 0.0247(14) 0.0338(16) 0.0383(16) 0.0012(13) 0.0090(12) 0.0009(14)
C3 0.0250(15) 0.0414(18) 0.0426(18) 0.0058(13) 0.0015(13) -0.0008(15)
C4 0.0412(17) 0.0316(17) 0.0334(16) 0.0078(14) 0.0002(13) 0.0039(14)
C5 0.0366(16) 0.0335(17) 0.0378(16) -0.0003(14) 0.0107(13) 0.0049(14)
C6 0.0255(14) 0.0355(16) 0.0309(15) 0.0001(13) 0.0058(12) 0.0035(14)
C7 0.0207(13) 0.0265(15) 0.0243(13) 0.0016(11) 0.0033(11) -0.0022(12)
C8 0.0230(13) 0.0262(15) 0.0250(14) 0.0007(12) 0.0058(11) -0.0034(12)
C9 0.0204(13) 0.0301(16) 0.0288(14) 0.0017(11) 0.0029(11) 0.0022(13)
C10 0.0176(13) 0.0298(15) 0.0291(14) -0.0001(11) 0.0047(11) 0.0010(13)
C11 0.0217(13) 0.0242(14) 0.0260(14) 0.0001(11) 0.0067(11) -0.0043(12)
C12 0.0189(13) 0.0304(15) 0.0332(15) 0.0020(11) 0.0013(11) 0.0030(13)
C13 0.0194(13) 0.0317(15) 0.0333(15) -0.0025(12) 0.0052(11) 0.0009(13)
C14 0.0232(14) 0.0243(14) 0.0275(14) 0.0016(11) 0.0047(11) -0.0019(12)

loop_
_atom_type_symbol
_atom_type_description
_atom_type_scat_dispersion_real
_atom_type_scat_dispersion_imag
_atom_type_scat_source
C C 0.0033 0.0016
;
International Tables for Crystallography
(Vol. C, Tables 4.2.6.8 and 6.1.1.4)
;
H H 0.0000 0.0000
;
International Tables for Crystallography
(Vol. C, Table 6.1.1.4)
;
N N 0.0061 0.0033
;
International Tables for Crystallography
(Vol. C, Tables 4.2.6.8 and 6.1.1.4)
;
O O 0.0106 0.0060
;
International Tables for Crystallography
(Vol. C, Tables 4.2.6.8 and 6.1.1.4)
;

loop_
_geom_angle_atom_site_label_1
_geom_angle_atom_site_label_2
_geom_angle_atom_site_label_3
_geom_angle
N2 N1 C7 101.8(2)
N1 N2 N3 113.7(2)
N1 N2 C1 123.0(2)
N3 N2 C1 123.3(2)
N4 N3 N2 106.0(2)
N3 N4 C7 106.5(2)
H5A N5 H5B 103(8)
C6 C1 C2 121.9(3)
C6 C1 N2 119.4(2)
C2 C1 N2 118.7(2)
C3 C2 C1 117.8(3)
C3 C2 H2 121.1
C1 C2 H2 121.1
C4 C3 C2 121.4(3)
C4 C3 H3 119.3
C2 C3 H3 119.3
C3 C4 C5 119.7(3)
C3 C4 H4 120.2
C5 C4 H4 120.2
C6 C5 C4 120.3(3)
C6 C5 H5 119.8
C4 C5 H5 119.9
C5 C6 C1 119.0(3)
C5 C6 H6 120.5
C1 C6 H6 120.5
N1 C7 N4 112.0(2)
N1 C7 C8 123.5(2)
N4 C7 C8 124.4(2)
C9 C8 C13 119.2(2)
C9 C8 C7 120.2(2)
C13 C8 C7 120.6(2)
C10 C9 C8 119.9(2)
C10 C9 H9 120.1
C8 C9 H9 120.1
C9 C10 C11 121.2(2)
C9 C10 H10 119.4
C11 C10 H10 119.4
C12 C11 C10 118.5(2)
C12 C11 C14 121.6(2)
C10 C11 C14 119.8(2)
C13 C12 C11 120.9(2)
C13 C12 H12 119.6
C11 C12 H12 119.6
C12 C13 C8 120.3(2)
C12 C13 H13 119.9
C8 C13 H13 119.9
O2 C14 O1 124.3(2)
O2 C14 C11 119.9(2)
O1 C14 C11 115.8(2)

loop_
_geom_bond_atom_site_label_1
_geom_bond_atom_site_label_2
_geom_bond_distance
O1 C14 1.291(3)
O2 C14 1.244(3)
N1 N2 1.329(3)
N1 C7 1.333(3)
N2 N3 1.337(3)
N2 C1 1.422(3)
N3 N4 1.312(3)
N4 C7 1.359(3)
N5 H5A 0.80(8)
N5 H5B 0.84(11)
C1 C6 1.382(4)
C1 C2 1.387(4)
C2 C3 1.385(4)
C2 H2 0.9500
C3 C4 1.378(4)
C3 H3 0.9500
C4 C5 1.384(4)
C4 H4 0.9500
C5 C6 1.382(4)
C5 H5 0.9500
C6 H6 0.9500
C7 C8 1.458(4)
C8 C9 1.399(3)
C8 C13 1.400(4)
C9 C10 1.379(4)
C9 H9 0.9500
C10 C11 1.396(4)
C10 H10 0.9500
C11 C12 1.396(3)
C11 C14 1.489(4)
C12 C13 1.376(4)
C12 H12 0.9500
C13 H13 0.9500

loop_
_geom_hbond_atom_site_label_D
_geom_hbond_atom_site_label_H
_geom_hbond_atom_site_label_A
_geom_hbond_site_symmetry_A
_geom_hbond_distance_DH
_geom_hbond_distance_HA
_geom_hbond_distance_DA
_geom_hbond_angle_DHA
O1 H1A O1 5_636 1.280 1.280 2.561(3) 180
N5 H5A O2 6_545 0.80(8) 2.09(8) 2.815(4) 151(7)
N5 H5B O1 2_666 0.84(11) 2.15(10) 2.8513(18) 140(9)

loop_
_geom_torsion_atom_site_label_1
_geom_torsion_atom_site_label_2
_geom_torsion_atom_site_label_3
_geom_torsion_atom_site_label_4
_geom_torsion
C7 N1 N2 N3 0.2(3)
C7 N1 N2 C1 179.5(2)
N1 N2 N3 N4 -0.2(3)
C1 N2 N3 N4 -179.5(2)
N2 N3 N4 C7 0.1(3)
N1 N2 C1 C6 177.7(3)
N3 N2 C1 C6 -3.1(4)
N1 N2 C1 C2 -1.7(4)
N3 N2 C1 C2 177.6(3)
C6 C1 C2 C3 1.3(4)
N2 C1 C2 C3 -179.4(3)
C1 C2 C3 C4 -0.7(4)
C2 C3 C4 C5 -0.1(5)
C3 C4 C5 C6 0.4(5)
C4 C5 C6 C1 0.2(4)
C2 C1 C6 C5 -1.1(4)
N2 C1 C6 C5 179.6(3)
N2 N1 C7 N4 -0.1(3)
N2 N1 C7 C8 179.7(2)
N3 N4 C7 N1 0.0(3)
N3 N4 C7 C8 -179.8(3)
N1 C7 C8 C9 6.1(4)
N4 C7 C8 C9 -174.2(3)
N1 C7 C8 C13 -173.7(3)
N4 C7 C8 C13 6.1(4)
C13 C8 C9 C10 0.0(4)
C7 C8 C9 C10 -179.8(3)
C8 C9 C10 C11 0.3(4)
C9 C10 C11 C12 -0.6(4)
C9 C10 C11 C14 -179.5(2)
C10 C11 C12 C13 0.6(4)
C14 C11 C12 C13 179.5(3)
C11 C12 C13 C8 -0.4(4)
C9 C8 C13 C12 0.1(4)
C7 C8 C13 C12 179.9(3)
C12 C11 C14 O2 169.8(3)
C10 C11 C14 O2 -11.3(4)
C12 C11 C14 O1 -9.5(4)
C10 C11 C14 O1 169.3(2)

_cod_database_fobs_code 1544292
